data_7210737
loop_
_publ_author_name
'Yu, Kai'
'Yu, Yang'
'Jiang, Bo-Dong'
'Zhou, Bai-Bin'

_publ_section_title
;
 Assembly of organic--inorganic hybrid supramolecular materials based on
 {P2W18O62}6&#x2212; anion and Cu(ii)/Mn(ii) complex
;
_journal_issue 25
_journal_name_full CrystEngComm
_journal_page_first 5156
_journal_paper_doi 10.1039/c3ce40088c
_journal_volume 15
_journal_year 2013
_chemical_formula_moiety 'C24 H42 Cu3 N16 O68 P2 W18'
_chemical_formula_sum 'C24 H42 Cu3 N16 O68 P2 W18'
_chemical_formula_weight 5204.45
_chemical_name_systematic
;
?
;
_space_group_IT_number 13
_symmetry_cell_setting monoclinic
_symmetry_space_group_name_Hall '-P 2yac'
_symmetry_space_group_name_H-M 'P 1 2/n 1'
_atom_sites_solution_hydrogens geom
_atom_sites_solution_primary direct
_atom_sites_solution_secondary difmap
_audit_creation_method SHELXL-97
_cell_angle_alpha 90.00
_cell_angle_beta 92.160(2)
_cell_angle_gamma 90.00
_cell_formula_units_Z 2
_cell_length_a 14.8896(16)
_cell_length_b 13.1433(15)
_cell_length_c 22.255(2)
_cell_measurement_reflns_used 9953
_cell_measurement_temperature 293(2)
_cell_measurement_theta_max 26.11
_cell_measurement_theta_min 2.74
_cell_volume 4352.2(8)
_computing_cell_refinement 'Bruker SMART'
_computing_data_collection 'Bruker SMART'
_computing_data_reduction 'Bruker SAINT'
_computing_molecular_graphics 'Bruker SHELXTL'
_computing_publication_material 'Bruker SHELXTL'
_computing_structure_refinement 'SHELXL-97 (Sheldrick, 1997)'
_computing_structure_solution 'SHELXS-97 (Sheldrick, 1990)'
_diffrn_ambient_temperature 293(2)
_diffrn_measured_fraction_theta_full 0.991
_diffrn_measured_fraction_theta_max 0.991
_diffrn_measurement_device_type 'CCD area detector'
_diffrn_measurement_method 'phi and omega scans'
_diffrn_radiation_monochromator graphite
_diffrn_radiation_source 'fine-focus sealed tube'
_diffrn_radiation_type MoK\a
_diffrn_radiation_wavelength 0.71073
_diffrn_reflns_av_R_equivalents 0.0457
_diffrn_reflns_av_sigmaI/netI 0.0539
_diffrn_reflns_limit_h_max 18
_diffrn_reflns_limit_h_min -18
_diffrn_reflns_limit_k_max 14
_diffrn_reflns_limit_k_min -16
_diffrn_reflns_limit_l_max 18
_diffrn_reflns_limit_l_min -27
_diffrn_reflns_number 26639
_diffrn_reflns_theta_full 26.19
_diffrn_reflns_theta_max 26.19
_diffrn_reflns_theta_min 1.55
_exptl_absorpt_coefficient_mu 24.539
_exptl_absorpt_correction_T_max 0.012
_exptl_absorpt_correction_T_min 0.002
_exptl_absorpt_correction_type multi-scan
_exptl_absorpt_process_details 'Higashi, T. (1995). Program for Absorption Correction. Rigaku Corporation, Tokyo, Japan.'
_exptl_crystal_colour brown
_exptl_crystal_density_diffrn 3.971
_exptl_crystal_density_method 'not measured'
_exptl_crystal_description block
_exptl_crystal_F_000 4582.0
_exptl_crystal_size_max 0.24
_exptl_crystal_size_mid 0.20
_exptl_crystal_size_min 0.18
_refine_diff_density_max 2.890
_refine_diff_density_min -1.944
_refine_diff_density_rms 0.422
_refine_ls_extinction_method none
_refine_ls_goodness_of_fit_ref 1.052
_refine_ls_hydrogen_treatment constr
_refine_ls_matrix_type full
_refine_ls_number_parameters 635
_refine_ls_number_reflns 8749
_refine_ls_number_restraints 44
_refine_ls_restrained_S_all 1.056
_refine_ls_R_factor_all 0.0817
_refine_ls_R_factor_gt 0.0506
_refine_ls_shift/su_max 0.001
_refine_ls_shift/su_mean 0.000
_refine_ls_structure_factor_coef Fsqd
_refine_ls_weighting_details 'calc w=1/[\s^2^(Fo^2^)+(0.0783P)^2^+94.5127P] where P=(Fo^2^+2Fc^2^)/3'
_refine_ls_weighting_scheme calc
_refine_ls_wR_factor_gt 0.0870
_refine_ls_wR_factor_ref 0.0930
_reflns_number_gt 6016
_reflns_number_total 8749
_reflns_threshold_expression >2sigma(I)
_cod_data_source_file c3ce40088c.txt
_cod_data_source_block gp090825_0m
_cod_depositor_comments
;
The following automatic conversions were performed:

'_symmetry_cell_setting' value 'Monoclinic' changed to 'monoclinic'
according to /home/saulius/struct/CIF-dictionaries/cif_core.dic
dictionary named 'cif_core.dic' version 2.4.2 from 2011-04-26.

Automatic conversion script
Id: cif_fix_values 1891 2012-01-12 08:04:46Z andrius 
;
_cod_original_sg_symbol_H-M P2/n
_cod_database_code 7210737

loop_
_symmetry_equiv_pos_as_xyz
'x, y, z'
'-x+1/2, y, -z+1/2'
'-x, -y, -z'
'x-1/2, -y, z-1/2'

loop_
_atom_site_label
_atom_site_type_symbol
_atom_site_fract_x
_atom_site_fract_y
_atom_site_fract_z
_atom_site_U_iso_or_equiv
_atom_site_adp_type
_atom_site_occupancy
_atom_site_symmetry_multiplicity
_atom_site_calc_flag
_atom_site_refinement_flags
_atom_site_disorder_assembly
_atom_site_disorder_group
P1 P 0.3816(2) 0.7831(3) 0.23998(17) 0.0184(8) Uani 1 1 d . . .
W1 W 0.55817(4) 0.70722(7) 0.15078(3) 0.0355(2) Uani 1 1 d . . .
W2 W 0.34037(4) 0.79126(7) 0.08391(3) 0.0371(2) Uani 1 1 d . . .
W3 W 0.59532(4) 0.71454(7) 0.30067(3) 0.0310(2) Uani 1 1 d . . .
W4 W 0.39625(5) 0.55011(7) 0.31518(4) 0.0365(2) Uani 1 1 d . . .
W5 W 0.40833(4) 0.79063(7) 0.39695(3) 0.0335(2) Uani 1 1 d . . .
W6 W 0.57587(4) 0.93240(7) 0.22311(3) 0.0329(2) Uani 1 1 d . . .
W7 W 0.39418(4) 1.01110(7) 0.32170(4) 0.0348(2) Uani 1 1 d . . .
W8 W 0.35406(4) 1.01202(7) 0.15839(4) 0.0373(2) Uani 1 1 d . . .
W9 W 0.35314(5) 0.54964(7) 0.16622(4) 0.0382(2) Uani 1 1 d . . .
Cu1 Cu 0.5000 0.5000 0.5000 0.0788(15) Uani 1 2 d SD . .
Cu2 Cu 0.5000 1.0000 0.5000 0.0823(15) Uani 1 2 d SD . .
Cu3 Cu 0.5117(9) 0.7539(11) 0.5772(7) 0.163(5) Uani 0.50 1 d PDU . .
O1W O 0.509(3) 0.239(4) 0.229(2) 0.107(15) Uani 0.50 1 d PU . .
H1WA H 0.5114 0.2712 0.1965 0.128 Uiso 0.50 1 d PR . .
H1WB H 0.5082 0.1740 0.2293 0.128 Uiso 0.50 1 d PR . .
O1 O 0.4857(7) 0.7843(9) 0.2319(5) 0.024(2) Uani 1 1 d U . .
O2W O 0.485(4) 0.304(4) 0.035(3) 0.14(2) Uani 0.50 1 d PU . .
H2WA H 0.4822 0.3501 0.0085 0.167 Uiso 0.50 1 d PR . .
H2WB H 0.4870 0.2416 0.0249 0.167 Uiso 0.50 1 d PR . .
O2 O 0.6371(7) 0.8446(10) 0.2799(5) 0.031(3) Uani 1 1 d . . .
O3W O 0.882(3) 0.714(3) 0.611(2) 0.091(13) Uani 0.50 1 d PU . .
H3WA H 0.8795 0.7634 0.6353 0.109 Uiso 0.50 1 d PR . .
H3WB H 0.9327 0.6919 0.6002 0.109 Uiso 0.50 1 d PR . .
O3 O 0.3806(7) 0.6577(11) 0.3700(5) 0.037(3) Uani 1 1 d . . .
O4W O 0.9439(17) 0.957(2) 0.4619(14) 0.055(8) Uani 0.50 1 d PU . .
H4WA H 0.9782 0.9538 0.4323 0.066 Uiso 0.50 1 d PR . .
H4WB H 0.9515 1.0043 0.4880 0.066 Uiso 0.50 1 d PR . .
O4 O 0.5068(7) 0.9780(10) 0.2880(5) 0.034(3) Uani 1 1 d . . .
O5W O 0.9237(19) 0.163(3) 0.3939(13) 0.053(8) Uani 0.50 1 d PU . .
H5WA H 0.9737 0.1918 0.3875 0.064 Uiso 0.50 1 d PR . .
H5WB H 0.9179 0.0995 0.3892 0.064 Uiso 0.50 1 d PR . .
O5 O 0.5215(7) 0.7693(10) 0.3594(5) 0.032(3) Uani 1 1 d . . .
O6 O 0.3649(7) 0.8401(10) 0.2994(5) 0.028(3) Uani 1 1 d . . .
O7 O 0.4796(7) 0.9791(10) 0.1721(5) 0.036(3) Uani 1 1 d . . .
O8 O 0.3392(7) 0.8389(10) 0.1848(5) 0.031(3) Uani 1 1 d U . .
O9 O 0.4763(7) 0.6011(11) 0.1612(5) 0.038(3) Uani 1 1 d . . .
O10 O 0.2726(7) 1.0087(10) 0.3440(6) 0.035(3) Uani 1 1 d . . .
O11 O 0.4474(8) 0.7698(12) 0.4681(6) 0.043(3) Uani 1 1 d U . .
O12 O 0.4655(8) 0.7717(10) 0.1033(5) 0.032(3) Uani 1 1 d . . .
O13 O 0.2861(7) 0.8091(11) 0.4110(5) 0.035(3) Uani 1 1 d . . .
O14 O 0.6106(7) 0.8411(10) 0.1626(5) 0.032(3) Uani 1 1 d . . .
O15 O 0.5121(7) 0.6024(10) 0.3021(5) 0.033(3) Uani 1 1 d . . .
O16 O 0.4286(7) 0.9372(11) 0.3966(4) 0.044(3) Uani 1 1 d DU . .
O17 O 0.2324(7) 0.5317(11) 0.1831(6) 0.038(3) Uani 1 1 d . . .
O18 O 0.3919(8) 0.4850(11) 0.2404(6) 0.043(3) Uani 1 1 d . . .
O19 O 0.3566(8) 0.9339(12) 0.0853(5) 0.042(4) Uani 1 1 d . . .
O20 O 0.3454(8) 0.7699(12) 0.0087(6) 0.042(3) Uani 1 1 d U . .
O21 O 0.3245(8) 0.6593(12) 0.1139(5) 0.042(3) Uani 1 1 d . . .
O22 O 0.3519(7) 1.0358(10) 0.2411(6) 0.037(3) Uani 1 1 d . . .
O23 O 0.6835(8) 0.6716(12) 0.3438(6) 0.048(4) Uani 1 1 d . . .
O24 O 0.6246(7) 0.6705(11) 0.2216(5) 0.038(3) Uani 1 1 d . . .
O25 O 0.6245(8) 0.6568(13) 0.0964(6) 0.048(4) Uani 1 1 d . . .
O26 O 0.6522(7) 1.0267(11) 0.2157(6) 0.043(4) Uani 1 1 d . . .
O27 O 0.3669(9) 0.4518(12) 0.1172(7) 0.053(4) Uani 1 1 d . . .
O28 O 0.4270(8) 0.4518(13) 0.3605(7) 0.056(4) Uani 1 1 d . . .
O29 O 0.4215(8) 1.1295(12) 0.3468(7) 0.054(4) Uani 1 1 d . . .
O30 O 0.3511(7) 0.6708(11) 0.2424(6) 0.038(3) Uani 1 1 d . . .
O31 O 0.3701(8) 1.1298(12) 0.1300(7) 0.057(4) Uani 1 1 d . . .
O32 O 0.496(3) 0.6120(17) 0.5566(14) 0.123(17) Uani 0.50 1 d PDU A .
C1 C 0.3085(15) 0.539(2) 0.4955(12) 0.061(7) Uani 1 1 d . . .
H1 H 0.3034 0.5437 0.4538 0.073 Uiso 1 1 calc R . .
C2 C 0.2413(15) 0.545(2) 0.5311(11) 0.064(7) Uani 1 1 d . . .
H2 H 0.1816 0.5564 0.5193 0.077 Uiso 1 1 calc R . .
C3 C 0.3625(17) 0.519(2) 0.5836(14) 0.072(8) Uani 1 1 d . . .
H3 H 0.4027 0.5059 0.6158 0.087 Uiso 1 1 calc R . .
C4 C 0.6481(17) 0.7260(18) 0.4885(11) 0.055(6) Uani 1 1 d . . .
H4 H 0.6047 0.7295 0.4574 0.066 Uiso 1 1 calc R A .
C5 C 0.7774(17) 0.709(2) 0.5320(15) 0.086(10) Uani 1 1 d U . .
H5 H 0.8388 0.6991 0.5384 0.104 Uiso 1 1 calc R A .
C6 C 0.713(3) 0.728(2) 0.5764(13) 0.084(9) Uani 1 1 d U A .
H6 H 0.7229 0.7335 0.6178 0.100 Uiso 1 1 calc R . .
C7 C 0.376(2) 0.805(3) 0.6677(15) 0.046(7) Uani 0.72(3) 1 d PU A 1
H7B H 0.4195 0.8073 0.7007 0.055 Uiso 0.72(3) 1 d PR A 1
C8 C 0.293(2) 0.824(3) 0.6710(17) 0.062(9) Uani 0.72(3) 1 d PU A 1
H8A H 0.2604 0.8482 0.7047 0.074 Uiso 0.72(3) 1 d PR A 1
N3 N 0.394(3) 0.779(3) 0.607(2) 0.084(10) Uani 0.72(3) 1 d PU A 1
C7' C 0.386(6) 0.746(7) 0.672(4) 0.046(7) Uani 0.28(3) 1 d PU A 2
H7'A H 0.4337 0.7574 0.7021 0.055 Uiso 0.28(3) 1 d PR A 2
C8' C 0.326(7) 0.747(8) 0.682(4) 0.062(9) Uani 0.28(3) 1 d PU A 2
H8'A H 0.2999 0.7205 0.7177 0.074 Uiso 0.28(3) 1 d PR A 2
N3' N 0.398(8) 0.740(9) 0.618(6) 0.084(10) Uani 0.28(3) 1 d PU A 2
C9 C 0.3207(18) 0.771(3) 0.5812(13) 0.080(9) Uani 1 1 d . . .
H9 H 0.3123 0.7510 0.5413 0.096 Uiso 1 1 d R A .
C10 C 0.6379(11) 0.9537(14) 0.4101(8) 0.030(4) Uani 1 1 d . . .
H10 H 0.5964 0.9455 0.3782 0.036 Uiso 1 1 calc R . .
C11 C 0.7236(13) 0.9427(16) 0.4072(9) 0.040(5) Uani 1 1 d . . .
H11 H 0.7551 0.9242 0.3736 0.048 Uiso 1 1 calc R . .
C12 C 0.6955(13) 0.9843(17) 0.4968(10) 0.046(5) Uani 1 1 d . . .
H12 H 0.7035 1.0011 0.5372 0.056 Uiso 1 1 calc R . .
N1 N 0.3864(13) 0.5265(17) 0.5273(10) 0.063(6) Uani 1 1 d . . .
N2 N 0.6174(9) 0.9795(15) 0.4676(9) 0.049(5) Uani 1 1 d . . .
N4 N 0.6317(19) 0.737(2) 0.5440(16) 0.104(9) Uani 1 1 d U A .
N5 N 0.2736(15) 0.5314(18) 0.5893(9) 0.072(6) Uani 1 1 d . . .
H15 H 0.2439 0.5311 0.6217 0.086 Uiso 1 1 calc R . .
N6 N 0.7331(14) 0.7097(18) 0.4807(11) 0.072(7) Uani 1 1 d . A .
H6A H 0.7565 0.7005 0.4464 0.087 Uiso 1 1 calc R . .
N7 N 0.7582(10) 0.9631(14) 0.4622(9) 0.049(5) Uani 1 1 d . . .
H7A H 0.8145 0.9619 0.4725 0.059 Uiso 1 1 calc R . .
N8 N 0.2607(14) 0.803(2) 0.6149(12) 0.085(8) Uani 1 1 d . A .
H16 H 0.2062 0.8149 0.6027 0.102 Uiso 1 1 d R . .

loop_
_atom_site_aniso_label
_atom_site_aniso_U_11
_atom_site_aniso_U_22
_atom_site_aniso_U_33
_atom_site_aniso_U_23
_atom_site_aniso_U_13
_atom_site_aniso_U_12
P1 0.0114(18) 0.029(2) 0.015(2) 0.0008(17) -0.0004(15) 0.0014(16)
W1 0.0144(3) 0.0695(6) 0.0226(4) -0.0037(4) 0.0002(3) 0.0074(3)
W2 0.0153(3) 0.0801(6) 0.0158(4) 0.0021(4) -0.0007(3) 0.0069(3)
W3 0.0131(3) 0.0573(5) 0.0224(4) 0.0041(3) -0.0029(3) 0.0021(3)
W4 0.0205(4) 0.0501(5) 0.0383(5) 0.0100(4) -0.0068(3) -0.0005(3)
W5 0.0148(3) 0.0685(6) 0.0171(4) -0.0003(3) -0.0020(3) -0.0046(3)
W6 0.0125(3) 0.0584(5) 0.0279(4) 0.0068(4) 0.0013(3) -0.0017(3)
W7 0.0165(3) 0.0518(5) 0.0363(4) -0.0082(4) 0.0020(3) -0.0036(3)
W8 0.0161(3) 0.0590(6) 0.0367(4) 0.0156(4) 0.0009(3) 0.0008(3)
W9 0.0204(4) 0.0553(6) 0.0384(5) -0.0135(4) -0.0056(3) 0.0056(3)
Cu1 0.047(2) 0.079(4) 0.111(4) 0.013(3) 0.008(3) -0.003(2)
Cu2 0.052(3) 0.120(5) 0.075(3) -0.012(3) 0.007(2) -0.001(3)
Cu3 0.141(7) 0.189(9) 0.159(8) -0.005(7) 0.025(7) 0.003(7)
O1W 0.109(17) 0.109(17) 0.102(17) 0.002(10) -0.009(10) 0.002(10)
O1 0.015(5) 0.042(6) 0.014(5) 0.004(5) -0.004(4) 0.005(4)
O2W 0.14(2) 0.14(2) 0.14(2) 0.003(10) 0.006(10) 0.011(10)
O2 0.015(5) 0.047(8) 0.031(7) -0.003(6) -0.004(5) 0.003(5)
O3W 0.087(15) 0.094(15) 0.092(15) 0.001(10) 0.000(10) 0.002(10)
O3 0.018(6) 0.076(10) 0.016(6) 0.004(6) 0.002(5) -0.002(6)
O4W 0.034(10) 0.075(11) 0.056(11) -0.035(9) 0.007(8) -0.002(8)
O4 0.013(5) 0.052(9) 0.036(7) 0.005(6) 0.002(5) 0.000(5)
O5W 0.049(10) 0.064(11) 0.046(11) -0.015(9) 0.004(8) 0.007(9)
O5 0.013(5) 0.062(9) 0.023(6) -0.003(6) -0.002(5) -0.003(5)
O6 0.015(5) 0.051(8) 0.019(6) 0.000(5) 0.002(4) -0.001(5)
O7 0.013(5) 0.061(9) 0.033(7) 0.013(6) 0.005(5) -0.007(5)
O8 0.014(5) 0.049(7) 0.028(6) 0.002(5) -0.007(4) 0.007(5)
O9 0.014(5) 0.067(10) 0.032(7) -0.016(6) -0.006(5) 0.005(6)
O10 0.019(6) 0.042(8) 0.044(8) -0.008(6) -0.001(5) -0.004(5)
O11 0.027(6) 0.072(8) 0.028(6) 0.002(6) -0.007(5) -0.008(5)
O12 0.025(6) 0.056(9) 0.015(6) 0.002(5) 0.004(5) 0.000(6)
O13 0.015(6) 0.074(10) 0.016(6) 0.004(6) 0.002(5) -0.001(6)
O14 0.019(6) 0.055(9) 0.022(6) 0.002(6) 0.002(5) 0.003(5)
O15 0.019(6) 0.053(9) 0.026(6) 0.009(6) -0.008(5) -0.002(5)
O16 0.018(5) 0.064(7) 0.048(7) 0.000(6) 0.000(5) -0.002(5)
O17 0.018(6) 0.060(9) 0.035(7) -0.018(6) -0.008(5) 0.003(5)
O18 0.022(6) 0.049(9) 0.057(9) 0.007(7) -0.006(6) 0.007(6)
O19 0.021(6) 0.085(11) 0.019(6) 0.016(7) 0.000(5) 0.007(6)
O20 0.025(5) 0.077(8) 0.024(6) 0.000(6) -0.006(5) 0.008(5)
O21 0.019(6) 0.084(11) 0.023(7) -0.009(7) -0.001(5) 0.005(6)
O22 0.018(6) 0.036(8) 0.058(9) -0.003(6) 0.000(6) -0.005(5)
O23 0.023(6) 0.076(11) 0.046(9) 0.020(8) 0.001(6) 0.009(7)
O24 0.020(6) 0.069(10) 0.024(7) 0.002(6) 0.001(5) 0.019(6)
O25 0.015(6) 0.100(12) 0.030(7) -0.014(7) -0.004(5) 0.011(7)
O26 0.013(6) 0.073(11) 0.044(8) 0.004(7) -0.004(5) -0.002(6)
O27 0.031(7) 0.072(11) 0.057(10) -0.034(8) -0.006(7) 0.006(7)
O28 0.025(7) 0.076(12) 0.064(10) 0.022(8) -0.018(7) -0.004(7)
O29 0.025(7) 0.072(11) 0.064(10) -0.029(8) 0.010(7) -0.011(7)
O30 0.010(5) 0.066(10) 0.036(7) 0.001(6) -0.002(5) -0.005(6)
O31 0.024(7) 0.071(11) 0.075(11) 0.036(9) -0.003(7) 0.001(7)
O32 0.122(19) 0.125(19) 0.121(19) 0.005(10) 0.002(10) 0.001(10)
C1 0.037(12) 0.082(19) 0.063(16) 0.007(13) -0.007(11) 0.007(12)
C2 0.034(12) 0.09(2) 0.064(16) 0.037(14) -0.008(11) 0.010(12)
C3 0.049(15) 0.08(2) 0.08(2) 0.020(16) -0.018(14) 0.017(13)
C4 0.062(15) 0.060(17) 0.042(14) 0.010(12) -0.001(12) 0.010(12)
C5 0.031(13) 0.12(3) 0.11(2) 0.06(2) -0.020(12) -0.009(14)
C6 0.15(3) 0.044(17) 0.053(17) 0.001(12) -0.022(15) -0.022(18)
C7 0.045(9) 0.046(10) 0.045(9) -0.003(7) -0.005(6) -0.001(7)
C8 0.062(11) 0.064(11) 0.059(11) -0.003(7) 0.003(7) 0.005(7)
N3 0.081(11) 0.085(12) 0.085(12) -0.004(7) 0.000(7) -0.002(7)
C7' 0.045(9) 0.046(10) 0.045(9) -0.003(7) -0.005(6) -0.001(7)
C8' 0.062(11) 0.064(11) 0.059(11) -0.003(7) 0.003(7) 0.005(7)
N3' 0.081(11) 0.085(12) 0.085(12) -0.004(7) 0.000(7) -0.002(7)
C9 0.047(15) 0.14(3) 0.051(16) -0.018(17) -0.008(13) -0.005(16)
C10 0.021(8) 0.039(11) 0.030(10) -0.001(8) -0.004(7) 0.008(7)
C11 0.038(11) 0.048(13) 0.036(11) -0.007(9) 0.018(9) -0.001(9)
C12 0.036(11) 0.051(14) 0.052(13) -0.004(11) -0.007(10) -0.005(9)
N1 0.051(12) 0.078(16) 0.060(13) 0.020(11) 0.004(10) -0.007(10)
N2 0.013(7) 0.072(13) 0.061(12) -0.021(10) -0.007(7) -0.001(7)
N4 0.078(17) 0.13(3) 0.11(3) 0.001(19) 0.004(16) -0.005(17)
N5 0.071(15) 0.096(18) 0.049(13) 0.014(12) 0.015(11) 0.007(13)
N6 0.043(12) 0.096(18) 0.080(16) 0.006(13) 0.024(12) 0.004(11)
N7 0.018(8) 0.056(12) 0.074(14) 0.011(10) 0.001(8) -0.005(7)
N8 0.030(11) 0.12(2) 0.10(2) -0.003(16) -0.005(12) 0.000(12)

loop_
_atom_type_symbol
_atom_type_description
_atom_type_scat_dispersion_real
_atom_type_scat_dispersion_imag
_atom_type_scat_source
C C 0.0033 0.0016 'International Tables Vol C Tables 4.2.6.8 and 6.1.1.4'
H H 0.0000 0.0000 'International Tables Vol C Tables 4.2.6.8 and 6.1.1.4'
N N 0.0061 0.0033 'International Tables Vol C Tables 4.2.6.8 and 6.1.1.4'
O O 0.0106 0.0060 'International Tables Vol C Tables 4.2.6.8 and 6.1.1.4'
P P 0.1023 0.0942 'International Tables Vol C Tables 4.2.6.8 and 6.1.1.4'
Cu Cu 0.3201 1.2651 'International Tables Vol C Tables 4.2.6.8 and 6.1.1.4'
W W -0.8490 6.8722 'International Tables Vol C Tables 4.2.6.8 and 6.1.1.4'

loop_
_geom_angle_atom_site_label_1
_geom_angle_atom_site_label_2
_geom_angle_atom_site_label_3
_geom_angle
_geom_angle_site_symmetry_1
_geom_angle_site_symmetry_3
O8 P1 O30 111.7(7) . .
O8 P1 O6 112.0(7) . .
O30 P1 O6 112.1(7) . .
O8 P1 O1 106.2(6) . .
O30 P1 O1 107.8(6) . .
O6 P1 O1 106.5(6) . .
O25 W1 O9 101.2(6) . .
O25 W1 O24 101.1(5) . .
O9 W1 O24 91.6(6) . .
O25 W1 O12 101.7(5) . .
O9 W1 O12 86.5(5) . .
O24 W1 O12 157.1(5) . .
O25 W1 O14 101.9(6) . .
O9 W1 O14 156.9(5) . .
O24 W1 O14 85.6(6) . .
O12 W1 O14 87.2(5) . .
O25 W1 O1 172.2(5) . .
O9 W1 O1 84.6(5) . .
O24 W1 O1 73.3(4) . .
O12 W1 O1 83.7(4) . .
O14 W1 O1 72.6(4) . .
O20 W2 O21 102.0(6) . .
O20 W2 O19 99.7(6) . .
O21 W2 O19 158.2(5) . .
O20 W2 O13 99.1(5) . 2
O21 W2 O13 87.4(5) . 2
O19 W2 O13 90.2(5) . 2
O20 W2 O12 97.0(5) . .
O21 W2 O12 86.0(5) . .
O19 W2 O12 90.4(5) . .
O13 W2 O12 163.6(5) 2 .
O20 W2 O8 173.6(6) . .
O21 W2 O8 84.2(5) . .
O19 W2 O8 74.0(5) . .
O13 W2 O8 82.4(4) 2 .
O12 W2 O8 82.0(4) . .
O23 W3 O5 101.2(6) . .
O23 W3 O2 100.7(6) . .
O5 W3 O2 91.8(5) . .
O23 W3 O24 102.8(6) . .
O5 W3 O24 155.7(5) . .
O2 W3 O24 87.7(6) . .
O23 W3 O15 102.8(6) . .
O5 W3 O15 83.6(5) . .
O2 W3 O15 156.5(5) . .
O24 W3 O15 87.3(6) . .
O23 W3 O1 172.5(5) . .
O5 W3 O1 84.0(4) . .
O2 W3 O1 73.6(4) . .
O24 W3 O1 72.6(4) . .
O15 W3 O1 83.1(4) . .
O28 W4 O18 100.4(7) . .
O28 W4 O3 102.9(7) . .
O18 W4 O3 156.5(6) . .
O28 W4 O15 98.1(6) . .
O18 W4 O15 91.7(5) . .
O3 W4 O15 87.9(5) . .
O28 W4 O17 98.0(6) . 2
O18 W4 O17 87.7(5) . 2
O3 W4 O17 86.2(5) . 2
O15 W4 O17 163.7(5) . 2
O28 W4 O30 172.6(7) . .
O18 W4 O30 72.3(5) . .
O3 W4 O30 84.3(5) . .
O15 W4 O30 83.5(4) . .
O17 W4 O30 80.8(5) 2 .
O11 W5 O13 99.6(6) . .
O11 W5 O3 102.2(6) . .
O13 W5 O3 88.3(5) . .
O11 W5 O5 96.2(6) . .
O13 W5 O5 163.9(5) . .
O3 W5 O5 85.0(5) . .
O11 W5 O16 96.7(6) . .
O13 W5 O16 91.4(6) . .
O3 W5 O16 160.9(4) . .
O5 W5 O16 90.2(5) . .
O11 W5 O6 172.2(6) . .
O13 W5 O6 83.3(4) . .
O3 W5 O6 85.0(5) . .
O5 W5 O6 81.5(4) . .
O16 W5 O6 76.0(4) . .
O26 W6 O14 101.1(6) . .
O26 W6 O7 101.5(6) . .
O14 W6 O7 90.0(5) . .
O26 W6 O4 103.1(6) . .
O14 W6 O4 155.7(5) . .
O7 W6 O4 86.3(5) . .
O26 W6 O2 101.6(6) . .
O14 W6 O2 87.2(5) . .
O7 W6 O2 156.9(5) . .
O4 W6 O2 86.9(5) . .
O26 W6 O1 172.1(5) . .
O14 W6 O1 73.1(4) . .
O7 W6 O1 84.1(5) . .
O4 W6 O1 82.7(5) . .
O2 W6 O1 73.1(4) . .
O29 W7 O10 98.5(6) . .
O29 W7 O22 102.7(7) . .
O10 W7 O22 88.0(5) . .
O29 W7 O4 97.7(6) . .
O10 W7 O4 163.6(5) . .
O22 W7 O4 86.2(5) . .
O29 W7 O16 97.0(7) . .
O10 W7 O16 89.5(5) . .
O22 W7 O16 160.3(5) . .
O4 W7 O16 90.8(5) . .
O29 W7 O6 172.3(6) . .
O10 W7 O6 82.4(5) . .
O22 W7 O6 84.9(5) . .
O4 W7 O6 81.8(5) . .
O16 W7 O6 75.4(4) . .
O31 W8 O22 102.8(7) . .
O31 W8 O10 99.5(6) . 2
O22 W8 O10 88.7(5) . 2
O31 W8 O19 99.5(7) . .
O22 W8 O19 157.4(6) . .
O10 W8 O19 90.9(5) 2 .
O31 W8 O7 96.6(6) . .
O22 W8 O7 86.2(5) . .
O10 W8 O7 163.8(5) 2 .
O19 W8 O7 88.0(5) . .
O31 W8 O8 171.8(6) . .
O22 W8 O8 84.9(5) . .
O10 W8 O8 83.2(5) 2 .
O19 W8 O8 72.7(5) . .
O7 W8 O8 81.0(5) . .
O27 W9 O17 100.0(6) . .
O27 W9 O21 102.2(7) . .
O17 W9 O21 91.4(6) . .
O27 W9 O18 100.1(7) . .
O17 W9 O18 91.8(5) . .
O21 W9 O18 156.5(6) . .
O27 W9 O9 95.1(6) . .
O17 W9 O9 164.8(5) . .
O21 W9 O9 83.8(5) . .
O18 W9 O9 87.1(5) . .
O27 W9 O30 171.2(6) . .
O17 W9 O30 84.3(5) . .
O21 W9 O30 85.3(5) . .
O18 W9 O30 71.9(5) . .
O9 W9 O30 81.0(4) . .
N1 Cu1 N1 180.0(13) . 3_666
N1 Cu1 O32 66.2(16) . .
N1 Cu1 O32 113.8(16) 3_666 .
N1 Cu1 O32 113.8(16) . 3_666
N1 Cu1 O32 66.2(16) 3_666 3_666
O32 Cu1 O32 179.998(5) . 3_666
N2 Cu2 N2 179.999(3) 3_676 .
N2 Cu2 O16 91.7(6) 3_676 .
N2 Cu2 O16 88.3(6) . .
N3 Cu3 O32 98.5(19) . .
N3 Cu3 N3' 17(4) . .
O32 Cu3 N3' 86(4) . .
N3 Cu3 N4 176.5(18) . .
O32 Cu3 N4 84.2(18) . .
N3' Cu3 N4 167(4) . .
H1WA O1W H1WB 120.0 . .
P1 O1 W1 124.4(6) . .
P1 O1 W6 125.6(6) . .
W1 O1 W6 90.7(4) . .
P1 O1 W3 125.4(6) . .
W1 O1 W3 90.2(4) . .
W6 O1 W3 89.5(4) . .
H2WA O2W H2WB 120.0 . .
W3 O2 W6 123.7(6) . .
H3WA O3W H3WB 120.0 . .
W5 O3 W4 150.1(7) . .
H4WA O4W H4WB 120.0 . .
W6 O4 W7 151.2(7) . .
H5WA O5W H5WB 120.0 . .
W3 O5 W5 154.0(7) . .
P1 O6 W5 127.7(7) . .
P1 O6 W7 127.7(7) . .
W5 O6 W7 91.6(4) . .
W6 O7 W8 150.7(7) . .
P1 O8 W2 128.4(7) . .
P1 O8 W8 128.1(7) . .
W2 O8 W8 90.8(4) . .
W1 O9 W9 151.4(8) . .
W8 O10 W7 163.0(8) 2 .
W1 O12 W2 149.7(7) . .
W5 O13 W2 164.2(8) . 2
W6 O14 W1 123.6(6) . .
W4 O15 W3 150.7(8) . .
W5 O16 W7 117.0(4) . .
W5 O16 Cu2 111.3(5) . .
W7 O16 Cu2 131.7(6) . .
W9 O17 W4 162.1(9) . 2
W4 O18 W9 124.0(8) . .
W2 O19 W8 122.4(6) . .
W2 O21 W9 153.5(7) . .
W8 O22 W7 151.8(7) . .
W1 O24 W3 123.9(6) . .
P1 O30 W9 128.0(7) . .
P1 O30 W4 126.3(7) . .
W9 O30 W4 91.6(5) . .
Cu3 O32 Cu1 152(2) . .
C2 C1 N1 111(2) . .
C2 C1 H1 124.7 . .
N1 C1 H1 124.7 . .
C1 C2 N5 108(2) . .
C1 C2 H2 125.8 . .
N5 C2 H2 125.8 . .
N1 C3 N5 112(2) . .
N1 C3 H3 123.8 . .
N5 C3 H3 123.8 . .
N4 C4 N6 112(3) . .
N4 C4 H4 124.1 . .
N6 C4 H4 124.1 . .
N6 C5 C6 106(2) . .
N6 C5 H5 127.0 . .
C6 C5 H5 127.0 . .
N4 C6 C5 104(3) . .
N4 C6 H6 127.8 . .
C5 C6 H6 127.8 . .
C8 C7 N3 109(3) . .
C8 C7 H7B 125.7 . .
N3 C7 H7B 125.4 . .
C8 C7 H7'A 133.9 . .
N3 C7 H7'A 107.0 . .
H7B C7 H7'A 31.6 . .
C7 C8 N8 103(3) . .
C7 C8 H8A 129.1 . .
N8 C8 H8A 128.2 . .
C9 N3 C7 106(4) . .
C9 N3 Cu3 129(4) . .
C7 N3 Cu3 125(3) . .
C8' C7' N3' 114(10) . .
C8' C7' H7B 105.8 . .
N3' C7' H7B 122.0 . .
C8' C7' H7'A 121.8 . .
N3' C7' H7'A 124.3 . .
H7B C7' H7'A 37.7 . .
C7' C8' N3' 38(7) . .
C7' C8' N8 107(10) . .
N3' C8' N8 73(5) . .
C7' C8' H8'A 127.6 . .
N3' C8' H8'A 153.9 . .
N8 C8' H8'A 125.7 . .
C7' N3' C9 113(9) . .
C7' N3' C8' 28(5) . .
C9 N3' C8' 87(7) . .
C7' N3' Cu3 127(9) . .
C9 N3' Cu3 113(7) . .
C8' N3' Cu3 155(8) . .
N3 C9 N8 109(3) . .
N3 C9 N3' 23(5) . .
N8 C9 N3' 109(5) . .
N3 C9 H9 124.2 . .
N8 C9 H9 126.1 . .
N3' C9 H9 122.4 . .
C11 C10 N2 109.3(17) . .
C11 C10 H10 125.3 . .
N2 C10 H10 125.3 . .
C10 C11 N7 106.2(17) . .
C10 C11 H11 126.9 . .
N7 C11 H11 126.9 . .
N7 C12 N2 110(2) . .
N7 C12 H12 124.8 . .
N2 C12 H12 124.8 . .
C3 N1 C1 105(2) . .
C3 N1 Cu1 125.4(17) . .
C1 N1 Cu1 129.0(19) . .
C12 N2 C10 104.5(16) . .
C12 N2 Cu2 127.2(16) . .
C10 N2 Cu2 128.2(12) . .
C4 N4 C6 107(3) . .
C4 N4 Cu3 126(2) . .
C6 N4 Cu3 127(3) . .
C3 N5 C2 104(2) . .
C3 N5 H15 128.1 . .
C2 N5 H15 128.1 . .
C5 N6 C4 110(3) . .
C5 N6 H6A 124.8 . .
C4 N6 H6A 124.8 . .
C12 N7 C11 109.5(17) . .
C12 N7 H7A 125.3 . .
C11 N7 H7A 125.3 . .
C9 N8 C8 113(3) . .
C9 N8 C8' 89(3) . .
C8 N8 C8' 37(3) . .
C9 N8 H16 123.7 . .
C8 N8 H16 123.6 . .
C8' N8 H16 139.9 . .

loop_
_geom_bond_atom_site_label_1
_geom_bond_atom_site_label_2
_geom_bond_distance
_geom_bond_site_symmetry_2
P1 O8 1.544(12) .
P1 O30 1.545(15) .
P1 O6 1.548(12) .
P1 O1 1.568(11) .
W1 O25 1.723(12) .
W1 O9 1.872(13) .
W1 O24 1.891(12) .
W1 O12 1.905(12) .
W1 O14 1.939(13) .
W1 O1 2.365(11) .
W2 O20 1.702(13) .
W2 O21 1.876(16) .
W2 O19 1.890(16) .
W2 O13 1.905(11) 2
W2 O12 1.914(11) .
W2 O8 2.332(12) .
W3 O23 1.694(13) .
W3 O5 1.882(12) .
W3 O2 1.883(13) .
W3 O24 1.919(12) .
W3 O15 1.927(12) .
W3 O1 2.379(10) .
W4 O28 1.691(15) .
W4 O18 1.871(14) .
W4 O3 1.888(14) .
W4 O15 1.889(11) .
W4 O17 1.933(11) 2
W4 O30 2.348(13) .
W5 O11 1.689(13) .
W5 O13 1.874(11) .
W5 O3 1.888(14) .
W5 O5 1.929(11) .
W5 O16 1.950(14) .
W5 O6 2.334(11) .
W6 O26 1.694(13) .
W6 O14 1.890(12) .
W6 O7 1.896(12) .
W6 O4 1.902(12) .
W6 O2 1.917(12) .
W6 O1 2.377(12) .
W7 O29 1.698(15) .
W7 O10 1.896(11) .
W7 O22 1.906(14) .
W7 O4 1.912(11) .
W7 O16 1.980(12) .
W7 O6 2.338(13) .
W8 O31 1.692(15) .
W8 O22 1.869(14) .
W8 O10 1.885(11) 2
W8 O19 1.926(14) .
W8 O7 1.932(11) .
W8 O8 2.363(13) .
W9 O27 1.704(13) .
W9 O17 1.865(11) .
W9 O21 1.891(15) .
W9 O18 1.925(13) .
W9 O9 1.962(11) .
W9 O30 2.327(14) .
Cu1 N1 1.85(2) .
Cu1 N1 1.85(2) 3_666
Cu1 O32 1.940(10) .
Cu1 O32 1.940(10) 3_666
Cu2 N2 1.935(15) 3_676
Cu2 N2 1.935(15) .
Cu2 O16 2.632(8) .
Cu3 N3 1.92(5) .
Cu3 O32 1.932(10) .
Cu3 N3' 1.96(12) .
Cu3 N4 1.97(3) .
O1W H1WA 0.8499 .
O1W H1WB 0.8500 .
O2W H2WA 0.8501 .
O2W H2WB 0.8497 .
O3W H3WA 0.8500 .
O3W H3WB 0.8500 .
O4W H4WA 0.8500 .
O4W H4WB 0.8500 .
O5W H5WA 0.8500 .
O5W H5WB 0.8500 .
O10 W8 1.885(11) 2
O13 W2 1.905(11) 2
O17 W4 1.933(11) 2
C1 C2 1.30(3) .
C1 N1 1.35(3) .
C1 H1 0.9300 .
C2 N5 1.38(3) .
C2 H2 0.9300 .
C3 N1 1.32(3) .
C3 N5 1.34(3) .
C3 H3 0.9300 .
C4 N4 1.28(4) .
C4 N6 1.30(3) .
C4 H4 0.9300 .
C5 N6 1.30(4) .
C5 C6 1.43(4) .
C5 H5 0.9300 .
C6 N4 1.39(4) .
C6 H6 0.9300 .
C7 C8 1.27(5) .
C7 N3 1.42(5) .
C7 H7B 0.9600 .
C7 H7'A 1.2914 .
C8 N8 1.35(4) .
C8 H8A 0.9600 .
N3 C9 1.23(5) .
C7' C8' 0.94(11) .
C7' N3' 1.23(13) .
C7' H7B 1.1235 .
C7' H7'A 0.9598 .
C8' N3' 1.82(15) .
C8' N8 1.90(10) .
C8' H8'A 0.9601 .
N3' C9 1.45(12) .
C9 N8 1.26(3) .
C9 H9 0.9299 .
C10 C11 1.29(2) .
C10 N2 1.37(2) .
C10 H10 0.9300 .
C11 N7 1.34(3) .
C11 H11 0.9300 .
C12 N7 1.26(3) .
C12 N2 1.31(2) .
C12 H12 0.9300 .
N5 H15 0.8600 .
N6 H6A 0.8600 .
N7 H7A 0.8600 .
N8 H16 0.8600 .

loop_
_geom_hbond_atom_site_label_D
_geom_hbond_atom_site_label_H
_geom_hbond_atom_site_label_A
_geom_hbond_distance_DH
_geom_hbond_distance_HA
_geom_hbond_distance_DA
_geom_hbond_angle_DHA
_geom_hbond_site_symmetry_A
O3W H3WA O31 0.85 1.42 2.11(4) 135.2 4_676
O3W H3WB O2W 0.85 1.67 2.33(7) 132.6 4_666
O1W H1WA O3W 0.85 2.67 3.25(6) 127.2 4_565
O1W H1WB O29 0.85 3.02 3.29(5) 101.5 1_545
O2W H2WA O25 0.85 2.77 3.34(6) 125.5 3_665
O2W H2WB O5W 0.85 2.43 2.75(6) 103.1 2_655
O2W H2WB O20 0.85 2.64 2.90(6) 99.7 3_665
O5W H5WA O3W 0.85 2.48 3.32(5) 169.0 3_766
O5W H5WA O31 0.85 2.51 3.17(3) 134.9 2_645
O5W H5WB O4W 0.85 2.49 3.11(5) 130.3 1_545
O5W H5WB O7 0.85 2.62 3.20(3) 127.0 2_645
O4W H4WA O7 0.85 2.45 3.25(3) 155.4 2_655
O4W H4WA O19 0.85 2.52 3.20(3) 138.2 2_655
O4W H4WA O12 0.85 2.67 3.17(3) 119.1 2_655
O4W H4WB O4W 0.85 1.95 2.59(5) 131.4 3_776
N7 H7A O4W 0.86 1.95 2.77(3) 157.7 .
N6 H6A O25 0.86 2.12 2.86(2) 144.1 2_655
N6 H6A O23 0.86 2.52 3.15(3) 130.6 .
N8 H16 O5W 0.86 1.96 2.78(4) 159.2 3_666
N8 H16 O20 0.86 2.63 3.15(3) 119.7 2
